data_7232779
loop_
_publ_author_name
'Cheng, Lin'
'Xue, Chong-Yu'
'Wang, Ying'
'Yang, Dan-Dan'
'Zhang, Ying-Xin'
'Gao, Yi-Xuan'
'Day, Gregory S.'

_publ_section_title
;
 Solvent-induced SC--SC transformation within the ZnII--triazole system: a
 promising MnO4&#x2212; selective luminescent probe
;
_journal_issue 22
_journal_name_full CrystEngComm
_journal_page_first 3390
_journal_paper_doi 10.1039/C9CE00312F
_journal_volume 21
_journal_year 2019
_chemical_formula_sum 'C48 H55.5 Cl2 Fe N20 O9.75'
_chemical_formula_weight 1195.37
_space_group_crystal_system monoclinic
_space_group_IT_number 15
_space_group_name_Hall '-C 2yc'
_space_group_name_H-M_alt 'C 1 2/c 1'
_symmetry_space_group_name_Hall '-C 2yc'
_symmetry_space_group_name_H-M 'C 1 2/c 1'
_atom_sites_solution_hydrogens mixed
_audit_creation_method SHELXL-2014/7
_audit_update_record
;
2019-05-07 deposited with the CCDC.    2019-05-09 downloaded from the CCDC.
;
_cell_angle_alpha 90
_cell_angle_beta 100.427(2)
_cell_angle_gamma 90
_cell_formula_units_Z 8
_cell_length_a 29.6595(7)
_cell_length_b 12.2726(5)
_cell_length_c 32.6526(9)
_cell_measurement_reflns_used 7123
_cell_measurement_temperature 293(2)
_cell_measurement_theta_max 26.9410
_cell_measurement_theta_min 3.1270
_cell_volume 11689.2(6)
_computing_data_collection 'Olex2 (Dolomanov et al., 2009)'
_computing_structure_refinement 'SHELXL-2014/7 (Sheldrick, 2014)'
_computing_structure_solution 'SHELXL-2014/7 (Sheldrick, 2014)'
_diffrn_ambient_temperature 293(2)
_diffrn_measured_fraction_theta_full 0.998
_diffrn_measured_fraction_theta_max 0.998
_diffrn_measurement_device_type 'SuperNova, Single source at offset, Eos'
_diffrn_measurement_method '\w scans'
_diffrn_radiation_type MoK\a
_diffrn_radiation_wavelength 0.71073
_diffrn_reflns_av_R_equivalents 0.0394
_diffrn_reflns_av_unetI/netI 0.0661
_diffrn_reflns_Laue_measured_fraction_full 0.998
_diffrn_reflns_Laue_measured_fraction_max 0.998
_diffrn_reflns_limit_h_max 35
_diffrn_reflns_limit_h_min -34
_diffrn_reflns_limit_k_max 14
_diffrn_reflns_limit_k_min -13
_diffrn_reflns_limit_l_max 38
_diffrn_reflns_limit_l_min -38
_diffrn_reflns_number 23636
_diffrn_reflns_point_group_measured_fraction_full 0.998
_diffrn_reflns_point_group_measured_fraction_max 0.998
_diffrn_reflns_theta_full 25.009
_diffrn_reflns_theta_max 25.009
_diffrn_reflns_theta_min 3.110
_diffrn_source 'SuperNova (Mo) X-ray Source'
_exptl_absorpt_coefficient_mu 0.420
_exptl_absorpt_correction_T_max 1.00000
_exptl_absorpt_correction_T_min 0.73235
_exptl_absorpt_correction_type multi-scan
_exptl_absorpt_process_details
;
CrysAlisPro, Agilent Technologies,
Version 1.171.36.32 (release 02-08-2013 CrysAlis171 .NET)
(compiled Aug  2 2013,16:46:58)
Empirical absorption correction using spherical harmonics,
 implemented in SCALE3 ABSPACK scaling algorithm.
;
_exptl_crystal_colour YELLOW
_exptl_crystal_density_diffrn 1.358
_exptl_crystal_description BLOCK
_exptl_crystal_F_000 4972
_exptl_crystal_size_max 0.28
_exptl_crystal_size_mid 0.23
_exptl_crystal_size_min 0.19
_refine_diff_density_max 1.238
_refine_diff_density_min -1.258
_refine_diff_density_rms 0.087
_refine_ls_extinction_method none
_refine_ls_goodness_of_fit_ref 1.024
_refine_ls_hydrogen_treatment constr
_refine_ls_matrix_type full
_refine_ls_number_parameters 658
_refine_ls_number_reflns 10290
_refine_ls_number_restraints 0
_refine_ls_restrained_S_all 1.024
_refine_ls_R_factor_all 0.0936
_refine_ls_R_factor_gt 0.0719
_refine_ls_shift/su_max 0.001
_refine_ls_shift/su_mean 0.000
_refine_ls_structure_factor_coef Fsqd
_refine_ls_weighting_details 'w=1/[\s^2^(Fo^2^)+(0.1060P)^2^+49.0097P] where P=(Fo^2^+2Fc^2^)/3'
_refine_ls_weighting_scheme calc
_refine_ls_wR_factor_gt 0.1944
_refine_ls_wR_factor_ref 0.2122
_reflns_Friedel_coverage 0.000
_reflns_number_gt 7690
_reflns_number_total 10290
_reflns_threshold_expression 'I > 2\s(I)'
_cod_data_source_file c9ce00312f2.cif
_cod_data_source_block 1_sq_CCDC1
_cod_depositor_comments 'Adding full bibliography for 7232773--7232779.cif.'
_cod_original_formula_sum 'C48 H55.50 Cl2 Fe N20 O9.75'
_cod_database_code 7232779
_shelx_shelxl_version_number 2014/7
_shelx_space_group_comment
;
The symmetry employed for this shelxl refinement is uniquely defined
by the following loop, which should always be used as a source of
symmetry information in preference to the above space-group names.
They are only intended as comments.
;

loop_
_space_group_symop_operation_xyz
'x, y, z'
'-x, y, -z+1/2'
'x+1/2, y+1/2, z'
'-x+1/2, y+1/2, -z+1/2'
'-x, -y, -z'
'x, -y, z-1/2'
'-x+1/2, -y+1/2, -z'
'x+1/2, -y+1/2, z-1/2'

loop_
_atom_site_label
_atom_site_type_symbol
_atom_site_fract_x
_atom_site_fract_y
_atom_site_fract_z
_atom_site_U_iso_or_equiv
_atom_site_adp_type
_atom_site_occupancy
_atom_site_site_symmetry_order
_atom_site_calc_flag
_atom_site_refinement_flags_posn
_atom_site_refinement_flags_adp
Fe1 Fe 0.67669(2) -0.19709(5) 0.69087(2) 0.01948(18) Uani 1 1 d . .
Cl1 Cl 0.62705(8) -0.3212(2) 0.71346(7) 0.0957(7) Uani 1 1 d . .
O1 O 0.71990(9) -0.0752(2) 0.67122(9) 0.0276(7) Uani 1 1 d . .
H1A H 0.7473 -0.1011 0.6705 0.041 Uiso 1 1 d R U
H1B H 0.7231 -0.0194 0.6883 0.041 Uiso 1 1 d R U
N1 N 0.55024(14) 0.3688(4) 1.08310(11) 0.0369(10) Uani 1 1 d . .
N2 N 0.51891(11) 0.3380(3) 1.01844(10) 0.0236(8) Uani 1 1 d . .
N3 N 0.48341(13) 0.3686(3) 1.03717(11) 0.0329(9) Uani 1 1 d . .
N4 N 0.48688(11) 0.2057(3) 0.85109(10) 0.0246(8) Uani 1 1 d . .
N5 N 0.62513(10) 0.0070(3) 0.78018(9) 0.0217(8) Uani 1 1 d . .
N6 N 0.67038(10) 0.0179(3) 0.79699(10) 0.0261(8) Uani 1 1 d . .
N7 N 0.66137(10) -0.0854(3) 0.73931(9) 0.0210(7) Uani 1 1 d . .
N8 N 0.30190(10) 0.1942(3) 0.77305(10) 0.0212(8) Uani 1 1 d . .
N9 N 0.23491(10) 0.2357(3) 0.73625(10) 0.0225(8) Uani 1 1 d . .
N10 N 0.27101(11) 0.1282(3) 0.78779(11) 0.0280(9) Uani 1 1 d . .
N11 N 0.55384(10) -0.1049(3) 0.60241(10) 0.0200(7) Uani 1 1 d . .
N12 N 0.58585(10) -0.0713(3) 0.57930(10) 0.0236(8) Uani 1 1 d . .
N13 N 0.62029(10) -0.1353(3) 0.64195(9) 0.0195(7) Uani 1 1 d . .
N14 N 0.32425(11) -0.3403(3) 0.38044(10) 0.0244(8) Uani 1 1 d . .
N15 N 0.35787(12) -0.3974(3) 0.36637(11) 0.0324(9) Uani 1 1 d . .
N16 N 0.29140(12) -0.4114(3) 0.32141(10) 0.0303(9) Uani 1 1 d . .
N17 N 0.23160(10) 0.1030(3) 0.60235(10) 0.0207(7) Uani 1 1 d . .
N18 N 0.18606(11) 0.0945(3) 0.58517(11) 0.0317(9) Uani 1 1 d . .
N19 N 0.19557(11) 0.1950(3) 0.64360(11) 0.0244(8) Uani 1 1 d . .
N46 N 0.36617(10) -0.1093(3) 0.53072(10) 0.0258(8) Uani 1 1 d . .
C1 C 0.55806(15) 0.3395(4) 1.04624(13) 0.0301(10) Uani 1 1 d . .
H1 H 0.5867 0.3222 1.0404 0.036 Uiso 1 1 calc R U
C2 C 0.50452(17) 0.3853(4) 1.07610(14) 0.0355(11) Uani 1 1 d . .
H2 H 0.4889 0.4068 1.0970 0.043 Uiso 1 1 calc R U
C3 C 0.51144(13) 0.3051(3) 0.97571(12) 0.0210(9) Uani 1 1 d . .
C4 C 0.47829(13) 0.3558(4) 0.94747(12) 0.0237(9) Uani 1 1 d . .
H4 H 0.4611 0.4118 0.9561 0.028 Uiso 1 1 calc R U
C5 C 0.47041(13) 0.3241(4) 0.90636(12) 0.0238(9) Uani 1 1 d . .
H5 H 0.4482 0.3591 0.8871 0.029 Uiso 1 1 calc R U
C6 C 0.49603(12) 0.2388(4) 0.89366(12) 0.0204(9) Uani 1 1 d . .
C7 C 0.52949(13) 0.1877(4) 0.92225(12) 0.0231(9) Uani 1 1 d . .
H7 H 0.5466 0.1313 0.9138 0.028 Uiso 1 1 calc R U
C8 C 0.53753(13) 0.2208(4) 0.96369(12) 0.0230(9) Uani 1 1 d . .
H8 H 0.5600 0.1869 0.9831 0.028 Uiso 1 1 calc R U
C9 C 0.52164(13) 0.1558(4) 0.83292(11) 0.0218(9) Uani 1 1 d . .
C10 C 0.56591(13) 0.1995(4) 0.83947(12) 0.0248(10) Uani 1 1 d . .
H10 H 0.5724 0.2622 0.8554 0.030 Uiso 1 1 calc R U
C11 C 0.59993(13) 0.1504(4) 0.82258(11) 0.0224(9) Uani 1 1 d . .
H11 H 0.6294 0.1792 0.8273 0.027 Uiso 1 1 calc R U
C12 C 0.59000(12) 0.0577(4) 0.79852(11) 0.0191(9) Uani 1 1 d . .
C13 C 0.54652(13) 0.0131(4) 0.79182(12) 0.0229(9) Uani 1 1 d . .
H13 H 0.5403 -0.0500 0.7760 0.027 Uiso 1 1 calc R U
C14 C 0.51244(13) 0.0628(4) 0.80883(12) 0.0236(9) Uani 1 1 d . .
H14 H 0.4830 0.0335 0.8041 0.028 Uiso 1 1 calc R U
C15 C 0.62069(13) -0.0542(4) 0.74603(11) 0.0217(9) Uani 1 1 d . .
H15 H 0.5929 -0.0724 0.7293 0.026 Uiso 1 1 calc R U
C16 C 0.69049(13) -0.0393(4) 0.77158(12) 0.0241(9) Uani 1 1 d . .
H16 H 0.7221 -0.0477 0.7753 0.029 Uiso 1 1 calc R U
C17 C 0.44023(13) 0.1995(4) 0.83062(12) 0.0228(9) Uani 1 1 d . .
C18 C 0.42717(13) 0.2437(4) 0.79114(12) 0.0277(10) Uani 1 1 d . .
H18 H 0.4491 0.2748 0.7777 0.033 Uiso 1 1 calc R U
C19 C 0.38142(13) 0.2418(4) 0.77166(12) 0.0246(9) Uani 1 1 d . .
H19 H 0.3725 0.2726 0.7454 0.030 Uiso 1 1 calc R U
C20 C 0.34904(13) 0.1933(4) 0.79191(12) 0.0216(9) Uani 1 1 d . .
C21 C 0.36206(13) 0.1462(3) 0.83066(12) 0.0205(9) Uani 1 1 d . .
H21 H 0.3404 0.1125 0.8438 0.025 Uiso 1 1 calc R U
C22 C 0.40785(13) 0.1496(4) 0.84979(12) 0.0209(9) Uani 1 1 d . .
H22 H 0.4168 0.1179 0.8759 0.025 Uiso 1 1 calc R U
C23 C 0.27962(13) 0.2585(4) 0.74287(12) 0.0216(9) Uani 1 1 d . .
H23 H 0.2933 0.3111 0.7287 0.026 Uiso 1 1 calc R U
C24 C 0.23155(14) 0.1566(4) 0.76455(14) 0.0305(10) Uani 1 1 d . .
H24 H 0.2038 0.1250 0.7674 0.037 Uiso 1 1 calc R U
C25 C 0.62461(13) -0.0922(4) 0.60461(12) 0.0241(9) Uani 1 1 d . .
H25 H 0.6530 -0.0784 0.5974 0.029 Uiso 1 1 calc R U
C26 C 0.57513(12) -0.1438(4) 0.63922(12) 0.0210(9) Uani 1 1 d . .
H26 H 0.5605 -0.1724 0.6597 0.025 Uiso 1 1 calc R U
C27 C 0.50603(12) -0.1036(3) 0.58495(12) 0.0197(9) Uani 1 1 d . .
C28 C 0.49254(13) -0.0848(3) 0.54276(12) 0.0194(8) Uani 1 1 d . .
H28 H 0.5144 -0.0717 0.5262 0.023 Uiso 1 1 calc R U
C29 C 0.44629(13) -0.0854(4) 0.52511(12) 0.0216(9) Uani 1 1 d . .
H29 H 0.4372 -0.0724 0.4968 0.026 Uiso 1 1 calc R U
C30 C 0.41337(12) -0.1054(4) 0.54985(12) 0.0213(9) Uani 1 1 d . .
C31 C 0.42752(13) -0.1225(4) 0.59217(12) 0.0252(10) Uani 1 1 d . .
H31 H 0.4058 -0.1353 0.6089 0.030 Uiso 1 1 calc R U
C32 C 0.47354(13) -0.1209(4) 0.60996(12) 0.0246(10) Uani 1 1 d . .
H32 H 0.4826 -0.1312 0.6385 0.029 Uiso 1 1 calc R U
C33 C 0.35440(12) -0.1684(4) 0.49282(12) 0.0231(9) Uani 1 1 d . .
C34 C 0.37447(13) -0.2691(4) 0.48851(13) 0.0266(10) Uani 1 1 d . .
H34 H 0.3947 -0.2988 0.5108 0.032 Uiso 1 1 calc R U
C35 C 0.36447(13) -0.3253(4) 0.45133(13) 0.0254(10) Uani 1 1 d . .
H35 H 0.3783 -0.3921 0.4483 0.030 Uiso 1 1 calc R U
C36 C 0.33383(13) -0.2813(4) 0.41865(12) 0.0229(9) Uani 1 1 d . .
C37 C 0.31265(13) -0.1820(4) 0.42292(12) 0.0252(10) Uani 1 1 d . .
H37 H 0.2915 -0.1539 0.4009 0.030 Uiso 1 1 calc R U
C38 C 0.32314(13) -0.1254(4) 0.45993(12) 0.0254(10) Uani 1 1 d . .
H38 H 0.3093 -0.0586 0.4629 0.031 Uiso 1 1 calc R U
C39 C 0.33619(15) -0.4386(4) 0.33092(13) 0.0316(11) Uani 1 1 d . .
H39 H 0.3505 -0.4826 0.3139 0.038 Uiso 1 1 calc R U
C40 C 0.28545(14) -0.3504(4) 0.35288(12) 0.0291(10) Uani 1 1 d . .
H40 H 0.2578 -0.3182 0.3556 0.035 Uiso 1 1 calc R U
C41 C 0.33268(13) -0.0547(4) 0.54861(12) 0.0219(9) Uani 1 1 d . .
C42 C 0.28809(13) -0.0960(4) 0.54308(12) 0.0231(9) Uani 1 1 d . .
H42 H 0.2807 -0.1594 0.5277 0.028 Uiso 1 1 calc R U
C43 C 0.25471(13) -0.0429(4) 0.56039(12) 0.0229(9) Uani 1 1 d . .
H43 H 0.2250 -0.0701 0.5563 0.028 Uiso 1 1 calc R U
C44 C 0.26567(13) 0.0502(3) 0.58370(11) 0.0203(9) Uani 1 1 d . .
C45 C 0.30975(13) 0.0929(4) 0.58911(13) 0.0275(10) Uani 1 1 d . .
H45 H 0.3170 0.1566 0.6043 0.033 Uiso 1 1 calc R U
C46 C 0.34272(13) 0.0398(4) 0.57164(13) 0.0284(10) Uani 1 1 d . .
H46 H 0.3723 0.0680 0.5754 0.034 Uiso 1 1 calc R U
C47 C 0.23584(13) 0.1619(4) 0.63688(13) 0.0256(10) Uani 1 1 d . .
H47 H 0.2636 0.1776 0.6541 0.031 Uiso 1 1 calc R U
C48 C 0.16628(14) 0.1506(4) 0.61117(13) 0.0309(11) Uani 1 1 d . .
H48 H 0.1347 0.1593 0.6076 0.037 Uiso 1 1 calc R U
Cl2 Cl 0.31686(5) 0.37574(17) 0.65431(6) 0.0782(6) Uani 1 1 d . .
O2 O 0.52235(11) -0.2208(3) 0.71462(10) 0.0373(8) Uiso 1 1 d . .
O3 O 0.59113(15) -0.2742(4) 0.79572(14) 0.0694(12) Uiso 1 1 d . .

loop_
_atom_site_aniso_label
_atom_site_aniso_U_11
_atom_site_aniso_U_22
_atom_site_aniso_U_33
_atom_site_aniso_U_23
_atom_site_aniso_U_13
_atom_site_aniso_U_12
Fe1 0.0133(3) 0.0222(4) 0.0217(3) -0.0029(3) -0.0001(2) 0.0039(2)
Cl1 0.0941(14) 0.0953(17) 0.0938(14) -0.0017(12) 0.0060(11) 0.0217(12)
O1 0.0190(14) 0.0238(17) 0.0377(16) -0.0126(14) -0.0010(12) 0.0036(12)
N1 0.049(2) 0.036(3) 0.0239(19) -0.0024(18) 0.0019(17) -0.002(2)
N2 0.0255(18) 0.025(2) 0.0202(16) -0.0028(15) 0.0046(14) -0.0037(15)
N3 0.034(2) 0.032(2) 0.035(2) -0.0085(18) 0.0138(16) -0.0055(17)
N4 0.0176(16) 0.036(2) 0.0200(16) -0.0094(16) 0.0017(13) 0.0040(15)
N5 0.0139(15) 0.032(2) 0.0187(16) 0.0012(15) 0.0018(12) 0.0014(15)
N6 0.0145(16) 0.038(2) 0.0243(17) -0.0050(17) 0.0002(13) 0.0005(15)
N7 0.0164(16) 0.026(2) 0.0196(16) -0.0020(15) 0.0001(13) 0.0036(14)
N8 0.0162(16) 0.024(2) 0.0221(17) 0.0021(15) 0.0010(13) 0.0031(14)
N9 0.0164(16) 0.026(2) 0.0234(17) -0.0027(16) -0.0017(13) 0.0063(15)
N10 0.0174(17) 0.032(2) 0.0330(19) 0.0110(18) 0.0010(14) 0.0020(16)
N11 0.0140(15) 0.023(2) 0.0226(16) -0.0029(15) 0.0016(13) 0.0014(14)
N12 0.0161(16) 0.031(2) 0.0234(17) -0.0017(16) 0.0031(13) -0.0007(15)
N13 0.0150(15) 0.022(2) 0.0206(16) -0.0048(15) 0.0013(13) 0.0030(14)
N14 0.0229(17) 0.028(2) 0.0222(17) -0.0056(16) 0.0031(14) -0.0044(15)
N15 0.0297(19) 0.036(2) 0.032(2) -0.0038(18) 0.0052(16) 0.0009(17)
N16 0.031(2) 0.036(2) 0.0220(18) -0.0028(17) -0.0019(15) -0.0062(17)
N17 0.0142(15) 0.024(2) 0.0232(16) -0.0038(15) 0.0020(13) 0.0006(14)
N18 0.0171(17) 0.042(3) 0.034(2) -0.0123(19) 0.0014(15) 0.0003(16)
N19 0.0183(17) 0.025(2) 0.0297(18) -0.0054(16) 0.0024(14) 0.0004(15)
N46 0.0135(16) 0.041(2) 0.0223(17) -0.0141(17) 0.0005(13) 0.0031(15)
C1 0.033(2) 0.030(3) 0.024(2) 0.000(2) -0.0018(18) 0.003(2)
C2 0.053(3) 0.029(3) 0.028(2) -0.003(2) 0.014(2) -0.006(2)
C3 0.021(2) 0.019(2) 0.024(2) 0.0006(18) 0.0063(16) -0.0037(17)
C4 0.022(2) 0.021(2) 0.029(2) -0.0021(19) 0.0062(16) 0.0008(18)
C5 0.0186(19) 0.027(3) 0.025(2) -0.0041(19) 0.0002(16) 0.0049(17)
C6 0.0181(19) 0.023(2) 0.0203(19) -0.0015(18) 0.0041(15) -0.0006(17)
C7 0.0173(19) 0.026(3) 0.026(2) 0.0012(19) 0.0064(16) 0.0042(17)
C8 0.0173(19) 0.026(3) 0.025(2) 0.0049(19) 0.0011(16) 0.0013(17)
C9 0.0179(19) 0.031(3) 0.0167(18) -0.0028(18) 0.0031(15) 0.0019(18)
C10 0.021(2) 0.033(3) 0.0199(19) -0.0057(19) 0.0036(16) 0.0020(18)
C11 0.0154(18) 0.034(3) 0.0170(18) -0.0029(19) 0.0009(15) -0.0047(18)
C12 0.0143(18) 0.028(3) 0.0159(18) -0.0014(17) 0.0043(14) 0.0041(16)
C13 0.022(2) 0.027(3) 0.0185(19) -0.0078(18) 0.0025(15) -0.0002(18)
C14 0.0147(18) 0.034(3) 0.0216(19) -0.0020(19) 0.0020(15) -0.0016(17)
C15 0.0166(19) 0.030(3) 0.0178(19) -0.0005(18) 0.0022(15) 0.0055(17)
C16 0.0135(18) 0.036(3) 0.0221(19) -0.0001(19) 0.0021(15) 0.0063(18)
C17 0.0183(19) 0.025(2) 0.024(2) -0.0083(18) -0.0005(16) 0.0044(17)
C18 0.0161(19) 0.043(3) 0.025(2) 0.002(2) 0.0063(16) -0.0004(19)
C19 0.024(2) 0.031(3) 0.0181(19) 0.0015(19) 0.0017(16) 0.0042(19)
C20 0.0182(19) 0.024(2) 0.0222(19) -0.0038(18) 0.0039(15) 0.0068(17)
C21 0.0177(19) 0.021(2) 0.0230(19) -0.0018(18) 0.0037(15) -0.0004(17)
C22 0.0186(19) 0.025(2) 0.0181(18) 0.0025(18) 0.0006(15) 0.0033(17)
C23 0.0173(19) 0.025(2) 0.0214(19) -0.0017(18) -0.0001(15) 0.0043(17)
C24 0.018(2) 0.032(3) 0.041(2) 0.001(2) 0.0046(18) 0.0004(19)
C25 0.019(2) 0.027(3) 0.025(2) -0.0048(19) 0.0011(16) 0.0015(18)
C26 0.0169(19) 0.024(2) 0.0194(19) -0.0033(18) -0.0026(15) 0.0010(17)
C27 0.0141(18) 0.020(2) 0.0225(19) -0.0008(18) -0.0023(15) 0.0016(16)
C28 0.0191(19) 0.018(2) 0.0211(19) -0.0015(17) 0.0031(15) -0.0002(16)
C29 0.0208(19) 0.026(2) 0.0163(18) -0.0032(18) -0.0002(15) -0.0003(18)
C30 0.0151(19) 0.024(2) 0.023(2) -0.0108(18) -0.0001(15) 0.0016(17)
C31 0.020(2) 0.039(3) 0.0182(19) -0.0049(19) 0.0055(15) 0.0015(19)
C32 0.023(2) 0.034(3) 0.0161(18) -0.0005(18) 0.0014(15) 0.0032(18)
C33 0.0106(18) 0.037(3) 0.0211(19) -0.0057(19) 0.0023(15) -0.0020(17)
C34 0.019(2) 0.032(3) 0.026(2) -0.001(2) -0.0025(16) -0.0003(19)
C35 0.022(2) 0.026(3) 0.028(2) -0.0032(19) 0.0035(17) -0.0032(18)
C36 0.0180(19) 0.034(3) 0.0176(19) -0.0009(18) 0.0052(15) -0.0090(18)
C37 0.021(2) 0.032(3) 0.022(2) 0.0001(19) 0.0006(16) -0.0026(18)
C38 0.019(2) 0.033(3) 0.026(2) 0.001(2) 0.0090(16) 0.0020(18)
C39 0.032(2) 0.038(3) 0.022(2) -0.006(2) -0.0010(18) -0.006(2)
C40 0.023(2) 0.042(3) 0.022(2) 0.001(2) 0.0009(16) -0.008(2)
C41 0.0163(19) 0.029(3) 0.0201(19) 0.0017(18) 0.0033(15) 0.0043(17)
C42 0.020(2) 0.024(2) 0.026(2) -0.0083(19) 0.0049(16) -0.0021(17)
C43 0.0174(19) 0.025(2) 0.028(2) -0.0015(19) 0.0086(16) -0.0045(17)
C44 0.0214(19) 0.022(2) 0.0180(18) -0.0008(17) 0.0044(15) 0.0013(17)
C45 0.018(2) 0.033(3) 0.029(2) -0.015(2) 0.0009(16) 0.0002(18)
C46 0.0134(19) 0.034(3) 0.036(2) -0.014(2) -0.0007(16) -0.0052(18)
C47 0.0154(19) 0.033(3) 0.027(2) -0.006(2) -0.0021(16) 0.0011(18)
C48 0.018(2) 0.039(3) 0.035(2) -0.014(2) 0.0024(17) 0.002(2)
Cl2 0.0503(9) 0.0838(14) 0.1104(14) 0.0348(11) 0.0406(9) 0.0172(9)

loop_
_atom_type_symbol
_atom_type_description
_atom_type_scat_dispersion_real
_atom_type_scat_dispersion_imag
_atom_type_scat_source
C C 0.0033 0.0016 'International Tables Vol C Tables 4.2.6.8 and 6.1.1.4'
H H 0.0000 0.0000 'International Tables Vol C Tables 4.2.6.8 and 6.1.1.4'
Cl Cl 0.1484 0.1585 'International Tables Vol C Tables 4.2.6.8 and 6.1.1.4'
Fe Fe 0.3463 0.8444 'International Tables Vol C Tables 4.2.6.8 and 6.1.1.4'
N N 0.0061 0.0033 'International Tables Vol C Tables 4.2.6.8 and 6.1.1.4'
O O 0.0106 0.0060 'International Tables Vol C Tables 4.2.6.8 and 6.1.1.4'

loop_
_geom_angle_atom_site_label_1
_geom_angle_atom_site_label_2
_geom_angle_atom_site_label_3
_geom_angle
_geom_angle_site_symmetry_1
_geom_angle_site_symmetry_3
O1 Fe1 N19 88.16(12) . 3_545
O1 Fe1 N7 89.58(12) . .
N19 Fe1 N7 177.02(12) 3_545 .
O1 Fe1 N9 91.39(12) . 3_545
N19 Fe1 N9 88.78(12) 3_545 3_545
N7 Fe1 N9 89.34(12) . 3_545
O1 Fe1 N13 87.69(12) . .
N19 Fe1 N13 87.42(12) 3_545 .
N7 Fe1 N13 94.43(12) . .
N9 Fe1 N13 176.11(12) 3_545 .
O1 Fe1 Cl1 176.53(10) . .
N19 Fe1 Cl1 94.89(11) 3_545 .
N7 Fe1 Cl1 87.42(11) . .
N9 Fe1 Cl1 90.32(11) 3_545 .
N13 Fe1 Cl1 90.81(10) . .
C1 N1 C2 103.0(4) . .
C1 N2 N3 109.8(3) . .
C1 N2 C3 128.9(4) . .
N3 N2 C3 121.3(3) . .
C2 N3 N2 101.7(4) . .
C9 N4 C17 119.9(3) . .
C9 N4 C6 120.4(3) . .
C17 N4 C6 118.0(3) . .
C15 N5 N6 109.5(3) . .
C15 N5 C12 128.7(3) . .
N6 N5 C12 121.8(3) . .
C16 N6 N5 102.7(3) . .
C15 N7 C16 102.8(3) . .
C15 N7 Fe1 127.8(3) . .
C16 N7 Fe1 129.1(3) . .
C23 N8 N10 109.5(3) . .
C23 N8 C20 129.7(4) . .
N10 N8 C20 120.6(3) . .
C23 N9 C24 103.5(3) . .
C23 N9 Fe1 131.3(3) . 3_455
C24 N9 Fe1 125.2(3) . 3_455
C24 N10 N8 102.8(3) . .
C26 N11 N12 109.8(3) . .
C26 N11 C27 129.3(3) . .
N12 N11 C27 120.7(3) . .
C25 N12 N11 102.0(3) . .
C26 N13 C25 103.2(3) . .
C26 N13 Fe1 129.6(3) . .
C25 N13 Fe1 126.6(2) . .
C40 N14 N15 108.6(3) . .
C40 N14 C36 130.5(4) . .
N15 N14 C36 120.9(3) . .
C39 N15 N14 102.8(3) . .
C40 N16 C39 103.2(3) . .
C47 N17 N18 109.0(3) . .
C47 N17 C44 130.2(3) . .
N18 N17 C44 120.9(3) . .
C48 N18 N17 102.6(3) . .
C47 N19 C48 102.5(3) . .
C47 N19 Fe1 131.4(3) . 3_455
C48 N19 Fe1 125.9(3) . 3_455
C41 N46 C33 121.5(3) . .
C41 N46 C30 120.8(3) . .
C33 N46 C30 117.7(3) . .
N1 C1 N2 110.4(4) . .
N3 C2 N1 115.1(4) . .
C4 C3 C8 121.1(4) . .
C4 C3 N2 119.6(4) . .
C8 C3 N2 119.3(4) . .
C3 C4 C5 120.2(4) . .
C4 C5 C6 119.7(4) . .
C7 C6 C5 120.0(4) . .
C7 C6 N4 121.0(4) . .
C5 C6 N4 119.0(3) . .
C6 C7 C8 120.0(4) . .
C3 C8 C7 119.0(4) . .
C14 C9 C10 119.1(4) . .
C14 C9 N4 120.6(4) . .
C10 C9 N4 120.3(4) . .
C11 C10 C9 120.5(4) . .
C10 C11 C12 119.5(4) . .
C13 C12 C11 120.8(4) . .
C13 C12 N5 119.3(4) . .
C11 C12 N5 119.9(3) . .
C14 C13 C12 119.4(4) . .
C13 C14 C9 120.6(4) . .
N7 C15 N5 110.3(3) . .
N6 C16 N7 114.6(3) . .
C22 C17 C18 119.6(3) . .
C22 C17 N4 120.5(4) . .
C18 C17 N4 119.9(4) . .
C17 C18 C19 120.2(4) . .
C18 C19 C20 119.3(4) . .
C21 C20 C19 120.7(4) . .
C21 C20 N8 119.3(4) . .
C19 C20 N8 119.9(3) . .
C20 C21 C22 119.2(4) . .
C17 C22 C21 120.9(4) . .
N9 C23 N8 109.9(4) . .
N10 C24 N9 114.4(4) . .
N12 C25 N13 115.3(4) . .
N13 C26 N11 109.7(3) . .
C28 C27 C32 120.4(3) . .
C28 C27 N11 119.1(3) . .
C32 C27 N11 120.5(3) . .
C27 C28 C29 119.9(4) . .
C28 C29 C30 120.2(3) . .
C31 C30 C29 119.1(3) . .
C31 C30 N46 121.8(4) . .
C29 C30 N46 119.1(3) . .
C32 C31 C30 120.9(4) . .
C31 C32 C27 119.5(4) . .
C34 C33 C38 119.8(4) . .
C34 C33 N46 120.0(4) . .
C38 C33 N46 120.2(4) . .
C35 C34 C33 120.3(4) . .
C36 C35 C34 119.4(4) . .
C35 C36 C37 120.8(4) . .
C35 C36 N14 118.5(4) . .
C37 C36 N14 120.7(4) . .
C38 C37 C36 119.7(4) . .
C37 C38 C33 119.9(4) . .
N15 C39 N16 114.2(4) . .
N16 C40 N14 111.1(4) . .
C46 C41 C42 118.6(4) . .
C46 C41 N46 121.6(4) . .
C42 C41 N46 119.7(4) . .
C43 C42 C41 120.4(4) . .
C44 C43 C42 120.0(4) . .
C43 C44 C45 120.3(4) . .
C43 C44 N17 119.8(3) . .
C45 C44 N17 119.8(4) . .
C46 C45 C44 119.3(4) . .
C45 C46 C41 121.4(4) . .
N19 C47 N17 111.2(3) . .
N18 C48 N19 114.7(4) . .

loop_
_geom_bond_atom_site_label_1
_geom_bond_atom_site_label_2
_geom_bond_distance
_geom_bond_site_symmetry_2
Fe1 O1 2.143(3) .
Fe1 N19 2.182(3) 3_545
Fe1 N7 2.202(3) .
Fe1 N9 2.221(3) 3_545
Fe1 N13 2.227(3) .
Fe1 Cl1 2.329(3) .
N1 C1 1.316(6) .
N1 C2 1.349(6) .
N2 C1 1.338(5) .
N2 N3 1.363(5) .
N2 C3 1.431(5) .
N3 C2 1.327(6) .
N4 C9 1.418(5) .
N4 C17 1.426(5) .
N4 C6 1.426(5) .
N5 C15 1.331(5) .
N5 N6 1.362(4) .
N5 C12 1.435(5) .
N6 C16 1.310(5) .
N7 C15 1.321(5) .
N7 C16 1.359(5) .
N8 C23 1.339(5) .
N8 N10 1.374(5) .
N8 C20 1.422(5) .
N9 C23 1.334(5) .
N9 C24 1.356(6) .
N9 Fe1 2.221(3) 3_455
N10 C24 1.321(5) .
N11 C26 1.340(5) .
N11 N12 1.378(4) .
N11 C27 1.430(5) .
N12 C25 1.314(5) .
N13 C26 1.330(5) .
N13 C25 1.356(5) .
N14 C40 1.332(5) .
N14 N15 1.365(5) .
N14 C36 1.426(5) .
N15 C39 1.319(5) .
N16 C40 1.309(6) .
N16 C39 1.350(6) .
N17 C47 1.326(5) .
N17 N18 1.370(4) .
N17 C44 1.427(5) .
N18 C48 1.311(6) .
N19 C47 1.317(5) .
N19 C48 1.357(5) .
N19 Fe1 2.182(3) 3_455
N46 C41 1.409(5) .
N46 C33 1.423(5) .
N46 C30 1.427(5) .
C3 C4 1.369(6) .
C3 C8 1.391(6) .
C4 C5 1.376(6) .
C5 C6 1.400(6) .
C6 C7 1.384(6) .
C7 C8 1.391(6) .
C9 C14 1.385(6) .
C9 C10 1.398(6) .
C10 C11 1.374(6) .
C11 C12 1.383(6) .
C12 C13 1.382(5) .
C13 C14 1.380(6) .
C17 C22 1.381(6) .
C17 C18 1.388(6) .
C18 C19 1.391(5) .
C19 C20 1.394(6) .
C20 C21 1.382(6) .
C21 C22 1.389(5) .
C27 C28 1.383(5) .
C27 C32 1.387(5) .
C28 C29 1.388(5) .
C29 C30 1.397(5) .
C30 C31 1.386(5) .
C31 C32 1.384(5) .
C33 C34 1.390(6) .
C33 C38 1.390(6) .
C34 C35 1.381(6) .
C35 C36 1.380(6) .
C36 C37 1.389(6) .
C37 C38 1.380(6) .
C41 C46 1.384(6) .
C41 C42 1.397(5) .
C42 C43 1.388(5) .
C43 C44 1.378(6) .
C44 C45 1.390(6) .
C45 C46 1.382(6) .

loop_
_geom_torsion_atom_site_label_1
_geom_torsion_atom_site_label_2
_geom_torsion_atom_site_label_3
_geom_torsion_atom_site_label_4
_geom_torsion
_geom_torsion_site_symmetry_1
C1 N2 N3 C2 -0.8(5) .
C3 N2 N3 C2 176.3(4) .
C15 N5 N6 C16 -0.6(5) .
C12 N5 N6 C16 -180.0(4) .
C23 N8 N10 C24 1.0(4) .
C20 N8 N10 C24 176.3(4) .
C26 N11 N12 C25 -0.5(4) .
C27 N11 N12 C25 -175.5(4) .
C40 N14 N15 C39 -0.3(5) .
C36 N14 N15 C39 -179.4(4) .
C47 N17 N18 C48 0.4(5) .
C44 N17 N18 C48 178.6(4) .
C2 N1 C1 N2 -0.2(5) .
N3 N2 C1 N1 0.6(5) .
C3 N2 C1 N1 -176.1(4) .
N2 N3 C2 N1 0.7(5) .
C1 N1 C2 N3 -0.4(6) .
C1 N2 C3 C4 -147.3(5) .
N3 N2 C3 C4 36.3(6) .
C1 N2 C3 C8 33.8(6) .
N3 N2 C3 C8 -142.6(4) .
C8 C3 C4 C5 -0.4(6) .
N2 C3 C4 C5 -179.3(4) .
C3 C4 C5 C6 0.8(6) .
C4 C5 C6 C7 -0.8(6) .
C4 C5 C6 N4 178.9(4) .
C9 N4 C6 C7 -26.6(6) .
C17 N4 C6 C7 138.5(4) .
C9 N4 C6 C5 153.7(4) .
C17 N4 C6 C5 -41.2(6) .
C5 C6 C7 C8 0.3(6) .
N4 C6 C7 C8 -179.4(4) .
C4 C3 C8 C7 -0.1(6) .
N2 C3 C8 C7 178.7(4) .
C6 C7 C8 C3 0.2(6) .
C17 N4 C9 C14 -31.1(6) .
C6 N4 C9 C14 133.8(4) .
C17 N4 C9 C10 149.6(4) .
C6 N4 C9 C10 -45.5(6) .
C14 C9 C10 C11 -0.5(6) .
N4 C9 C10 C11 178.8(4) .
C9 C10 C11 C12 0.7(6) .
C10 C11 C12 C13 -1.0(6) .
C10 C11 C12 N5 179.0(4) .
C15 N5 C12 C13 26.3(6) .
N6 N5 C12 C13 -154.4(4) .
C15 N5 C12 C11 -153.7(4) .
N6 N5 C12 C11 25.6(6) .
C11 C12 C13 C14 1.1(6) .
N5 C12 C13 C14 -178.9(4) .
C12 C13 C14 C9 -0.9(6) .
C10 C9 C14 C13 0.6(6) .
N4 C9 C14 C13 -178.7(4) .
C16 N7 C15 N5 0.1(5) .
Fe1 N7 C15 N5 175.0(3) .
N6 N5 C15 N7 0.3(5) .
C12 N5 C15 N7 179.7(4) .
N5 N6 C16 N7 0.6(5) .
C15 N7 C16 N6 -0.5(5) .
Fe1 N7 C16 N6 -175.3(3) .
C9 N4 C17 C22 119.1(5) .
C6 N4 C17 C22 -46.1(6) .
C9 N4 C17 C18 -60.8(6) .
C6 N4 C17 C18 134.0(4) .
C22 C17 C18 C19 2.6(7) .
N4 C17 C18 C19 -177.5(4) .
C17 C18 C19 C20 -1.1(7) .
C18 C19 C20 C21 -0.9(7) .
C18 C19 C20 N8 177.7(4) .
C23 N8 C20 C21 159.1(4) .
N10 N8 C20 C21 -15.2(6) .
C23 N8 C20 C19 -19.6(6) .
N10 N8 C20 C19 166.2(4) .
C19 C20 C21 C22 1.4(6) .
N8 C20 C21 C22 -177.2(4) .
C18 C17 C22 C21 -2.1(6) .
N4 C17 C22 C21 178.0(4) .
C20 C21 C22 C17 0.1(6) .
C24 N9 C23 N8 1.3(5) .
Fe1 N9 C23 N8 -178.1(3) 3_455
N10 N8 C23 N9 -1.5(5) .
C20 N8 C23 N9 -176.3(4) .
N8 N10 C24 N9 -0.2(5) .
C23 N9 C24 N10 -0.7(5) .
Fe1 N9 C24 N10 178.8(3) 3_455
N11 N12 C25 N13 -0.5(5) .
C26 N13 C25 N12 1.3(5) .
Fe1 N13 C25 N12 173.5(3) .
C25 N13 C26 N11 -1.5(4) .
Fe1 N13 C26 N11 -173.5(3) .
N12 N11 C26 N13 1.3(5) .
C27 N11 C26 N13 175.8(4) .
C26 N11 C27 C28 -163.8(4) .
N12 N11 C27 C28 10.0(6) .
C26 N11 C27 C32 16.3(7) .
N12 N11 C27 C32 -169.8(4) .
C32 C27 C28 C29 -1.4(6) .
N11 C27 C28 C29 178.7(4) .
C27 C28 C29 C30 -0.3(6) .
C28 C29 C30 C31 1.2(6) .
C28 C29 C30 N46 -177.9(4) .
C41 N46 C30 C31 46.5(6) .
C33 N46 C30 C31 -134.5(4) .
C41 N46 C30 C29 -134.5(4) .
C33 N46 C30 C29 44.6(6) .
C29 C30 C31 C32 -0.5(7) .
N46 C30 C31 C32 178.5(4) .
C30 C31 C32 C27 -1.1(7) .
C28 C27 C32 C31 2.1(7) .
N11 C27 C32 C31 -178.1(4) .
C41 N46 C33 C34 -138.2(4) .
C30 N46 C33 C34 42.8(6) .
C41 N46 C33 C38 42.3(6) .
C30 N46 C33 C38 -136.7(4) .
C38 C33 C34 C35 1.8(6) .
N46 C33 C34 C35 -177.7(4) .
C33 C34 C35 C36 -1.0(6) .
C34 C35 C36 C37 -0.7(6) .
C34 C35 C36 N14 179.6(4) .
C40 N14 C36 C35 144.4(5) .
N15 N14 C36 C35 -36.7(6) .
C40 N14 C36 C37 -35.3(6) .
N15 N14 C36 C37 143.5(4) .
C35 C36 C37 C38 1.5(6) .
N14 C36 C37 C38 -178.7(4) .
C36 C37 C38 C33 -0.7(6) .
C34 C33 C38 C37 -1.0(6) .
N46 C33 C38 C37 178.5(4) .
N14 N15 C39 N16 0.3(5) .
C40 N16 C39 N15 -0.1(5) .
C39 N16 C40 N14 -0.1(5) .
N15 N14 C40 N16 0.3(5) .
C36 N14 C40 N16 179.3(4) .
C33 N46 C41 C46 -148.7(4) .
C30 N46 C41 C46 30.2(6) .
C33 N46 C41 C42 31.1(6) .
C30 N46 C41 C42 -149.9(4) .
C46 C41 C42 C43 0.1(6) .
N46 C41 C42 C43 -179.8(4) .
C41 C42 C43 C44 -1.0(6) .
C42 C43 C44 C45 1.7(6) .
C42 C43 C44 N17 -178.4(4) .
C47 N17 C44 C43 150.5(4) .
N18 N17 C44 C43 -27.4(6) .
C47 N17 C44 C45 -29.6(7) .
N18 N17 C44 C45 152.6(4) .
C43 C44 C45 C46 -1.4(6) .
N17 C44 C45 C46 178.6(4) .
C44 C45 C46 C41 0.5(7) .
C42 C41 C46 C45 0.2(7) .
N46 C41 C46 C45 -180.0(4) .
C48 N19 C47 N17 1.1(5) .
Fe1 N19 C47 N17 -174.9(3) 3_455
N18 N17 C47 N19 -1.0(5) .
C44 N17 C47 N19 -179.0(4) .
N17 N18 C48 N19 0.3(5) .
C47 N19 C48 N18 -0.9(6) .
Fe1 N19 C48 N18 175.4(3) 3_455
